data_4115216
loop_
_publ_author_name
'Hiroki Akutsu'
'Akane Akutsu-Sato'
'Scott S. Turner'
'Delphine Le Pevelen'
'Peter Day'
'Vladimir Laukhin'
'Anne-Katrin Klehe'
'John Singleton'
'Derek A. Tocher'
'Michael R. Probert'
'Judith A. K. Howard'

_publ_section_title
;
 Effect of Included Guest Molecules on the Normal State Conductivity and
 Superconductivity of \b''-(ET)4[(H3O)Ga(C2O4)3].G (G = Pyridine,
 Nitrobenzene)
;
_journal_name_full 'Journal of the American Chemical Society'
_journal_page_first 12430
_journal_page_last 12431
_journal_paper_doi 10.1021/ja0273849
_journal_volume 124
_journal_year 2002
_chemical_formula_moiety 'C51 H40 Ga N O13 S32'
_chemical_formula_sum 'C51 H40 Ga N O13 S32'
_chemical_formula_weight 1970.48
_chemical_name_common 'bis-ethylene-dithiotetrathiafulvalene pyridine gallium salt'
_chemical_name_systematic
;
bis-ethylene-dithiotetrathiafulvalene pyridine gallium salt
;
_space_group_IT_number 15
_symmetry_cell_setting monoclinic
_symmetry_space_group_name_Hall '-C 2yc'
_symmetry_space_group_name_H-M 'C 1 2/c 1'
_atom_sites_solution_hydrogens geom
_atom_sites_solution_primary direct
_atom_sites_solution_secondary difmap
_cell_angle_alpha 90.00
_cell_angle_beta 92.760(2)
_cell_angle_gamma 90.00
_cell_formula_units_Z 4
_cell_length_a 10.3605(9)
_cell_length_b 19.9645(17)
_cell_length_c 35.428(3)
_cell_measurement_reflns_used 3579
_cell_measurement_temperature 290(2)
_cell_measurement_theta_max 25.488
_cell_measurement_theta_min 2.228
_cell_volume 7319.5(11)
_computing_cell_refinement 'SMART-NT V5.0 (Bruker, 1998)'
_computing_data_collection 'SMART-NT V5.0 (Bruker, 1998)'
_computing_data_reduction 'SMART-NT V5.0 (Bruker, 1998)'
_computing_molecular_graphics 'Bruker SHELXTL'
_computing_publication_material 'Bruker SHELXTL'
_computing_structure_refinement 'SHELXL-97 (Sheldrick, 1997)'
_computing_structure_solution 'SHELXS-97 (Sheldrick, 1997)'
_diffrn_ambient_temperature 290(2)
_diffrn_detector_area_resol_mean 8
_diffrn_measured_fraction_theta_full 0.996
_diffrn_measured_fraction_theta_max 0.996
_diffrn_measurement_device_type 'Bruker SMART CCD 6K area detector'
_diffrn_measurement_method \w-scans
_diffrn_radiation_monochromator graphite
_diffrn_radiation_source 'fine-focus sealed tube'
_diffrn_radiation_type MoK\a
_diffrn_radiation_wavelength 0.71073
_diffrn_reflns_av_R_equivalents 0.0793
_diffrn_reflns_av_sigmaI/netI 0.1020
_diffrn_reflns_limit_h_max 13
_diffrn_reflns_limit_h_min -13
_diffrn_reflns_limit_k_max 25
_diffrn_reflns_limit_k_min -25
_diffrn_reflns_limit_l_max 45
_diffrn_reflns_limit_l_min -44
_diffrn_reflns_number 34778
_diffrn_reflns_theta_full 26.90
_diffrn_reflns_theta_max 26.90
_diffrn_reflns_theta_min 2.12
_exptl_absorpt_coefficient_mu 1.349
_exptl_absorpt_correction_T_max 0.910
_exptl_absorpt_correction_T_min 0.797
_exptl_absorpt_correction_type multi-scan
_exptl_absorpt_process_details 'SADABS (G.M.Sheldrick, 1998)'
_exptl_crystal_colour black
_exptl_crystal_density_diffrn 1.788
_exptl_crystal_description needle
_exptl_crystal_F_000 4000
_exptl_crystal_size_max 0.10
_exptl_crystal_size_mid 0.07
_exptl_crystal_size_min 0.07
_refine_diff_density_max 0.793
_refine_diff_density_min -1.109
_refine_diff_density_rms 0.092
_refine_ls_extinction_method none
_refine_ls_goodness_of_fit_ref 0.840
_refine_ls_hydrogen_treatment mixed
_refine_ls_matrix_type full
_refine_ls_number_parameters 413
_refine_ls_number_reflns 7895
_refine_ls_number_restraints 2
_refine_ls_restrained_S_all 0.840
_refine_ls_R_factor_all 0.1184
_refine_ls_R_factor_gt 0.0498
_refine_ls_shift/su_max 0.001
_refine_ls_shift/su_mean 0.000
_refine_ls_structure_factor_coef Fsqd
_refine_ls_weighting_details 'calc w=1/[\s^2^(Fo^2^)+(0.0643P)^2^+0.0000P] where P=(Fo^2^+2Fc^2^)/3'
_refine_ls_weighting_scheme calc
_refine_ls_wR_factor_gt 0.1185
_refine_ls_wR_factor_ref 0.1358
_reflns_number_gt 3561
_reflns_number_total 7895
_reflns_threshold_expression >2sigma(I)
_cod_data_source_file ja0273849_s2_1.cif
_cod_data_source_block compound_I_at_290K
_cod_original_cell_volume 7319.6(11)
_cod_database_code 4115216

loop_
_symmetry_equiv_pos_as_xyz
'x, y, z'
'-x, y, -z+1/2'
'x+1/2, y+1/2, z'
'-x+1/2, y+1/2, -z+1/2'
'-x, -y, -z'
'x, -y, z-1/2'
'-x+1/2, -y+1/2, -z'
'x+1/2, -y+1/2, z-1/2'

loop_
_atom_site_label
_atom_site_type_symbol
_atom_site_fract_x
_atom_site_fract_y
_atom_site_fract_z
_atom_site_U_iso_or_equiv
_atom_site_adp_type
_atom_site_occupancy
_atom_site_symmetry_multiplicity
_atom_site_calc_flag
_atom_site_refinement_flags
_atom_site_disorder_assembly
_atom_site_disorder_group
C1 C 1.0408(11) -0.0562(5) 0.8614(3) 0.046(3) Uiso 0.56 1 d P A 1
H1A H 1.1106 -0.0592 0.8442 0.055 Uiso 0.56 1 calc PR A 1
H1B H 0.9786 -0.0910 0.8547 0.055 Uiso 0.56 1 calc PR A 1
C1A C 1.0808(11) -0.0299(7) 0.8675(3) 0.044(3) Uiso 0.44 1 d P A 2
H1AA H 1.1046 0.0168 0.8705 0.053 Uiso 0.44 1 calc PR A 2
H1AB H 1.1364 -0.0496 0.8492 0.053 Uiso 0.44 1 calc PR A 2
C2 C 0.9742(8) 0.0136(5) 0.8567(2) 0.045(2) Uiso 0.57 1 d P A 1
H2A H 0.9581 0.0228 0.8300 0.054 Uiso 0.57 1 calc PR A 1
H2B H 1.0320 0.0479 0.8670 0.054 Uiso 0.57 1 calc PR A 1
C2A C 0.9419(11) -0.0342(7) 0.8524(3) 0.049(3) Uiso 0.43 1 d P A 2
H2AA H 0.9145 -0.0806 0.8528 0.059 Uiso 0.43 1 calc PR A 2
H2AB H 0.9375 -0.0194 0.8262 0.059 Uiso 0.43 1 calc PR A 2
C3 C 0.9689(5) -0.0542(2) 0.93569(13) 0.0390(12) Uani 1 1 d . A .
C4 C 0.8606(4) -0.0193(2) 0.92405(13) 0.0371(12) Uani 1 1 d . A .
C5 C 0.8200(4) -0.0602(2) 0.99217(13) 0.0374(12) Uani 1 1 d . A .
C6 C 0.7675(4) -0.0729(2) 1.02626(13) 0.0375(12) Uani 1 1 d . . .
C7 C 0.7267(5) -0.1174(2) 1.09327(13) 0.0388(12) Uani 1 1 d . B .
C8 C 0.6179(5) -0.0835(2) 1.08221(14) 0.0396(12) Uani 1 1 d . B .
C9 C 0.6465(13) -0.1197(7) 1.1669(4) 0.067(4) Uiso 0.56 1 d P B 1
H9A H 0.5852 -0.1540 1.1734 0.080 Uiso 0.56 1 calc PR B 1
H9B H 0.6935 -0.1069 1.1901 0.080 Uiso 0.56 1 calc PR B 1
C9A C 0.6669(13) -0.0953(8) 1.1657(4) 0.044(4) Uiso 0.44 1 d P B 2
H9AA H 0.6815 -0.1050 1.1923 0.053 Uiso 0.44 1 calc PR B 2
H9AB H 0.6976 -0.0503 1.1611 0.053 Uiso 0.44 1 calc PR B 2
C10 C 0.5722(13) -0.0612(7) 1.1535(3) 0.056(3) Uiso 0.45 1 d P B 1
H10A H 0.6313 -0.0239 1.1511 0.068 Uiso 0.45 1 calc PR B 1
H10B H 0.5121 -0.0492 1.1726 0.068 Uiso 0.45 1 calc PR B 1
C10A C 0.5220(10) -0.0999(6) 1.1548(3) 0.055(3) Uiso 0.55 1 d P B 2
H10C H 0.4748 -0.0732 1.1724 0.067 Uiso 0.55 1 calc PR B 2
H10D H 0.4945 -0.1461 1.1573 0.067 Uiso 0.55 1 calc PR B 2
S1 S 1.10639(14) -0.07063(8) 0.91050(4) 0.0589(4) Uani 1 1 d . . .
S2 S 0.82686(13) 0.01737(8) 0.87963(4) 0.0527(4) Uani 1 1 d . . .
S3 S 0.97272(12) -0.08888(7) 0.98109(3) 0.0443(3) Uani 1 1 d . . .
S4 S 0.73883(12) -0.01252(7) 0.95663(3) 0.0429(3) Uani 1 1 d . . .
S5 S 0.85280(12) -0.11798(7) 1.06157(3) 0.0450(3) Uani 1 1 d . . .
S6 S 0.61591(12) -0.04341(7) 1.03804(4) 0.0434(3) Uani 1 1 d . . .
S7 S 0.75818(15) -0.15662(8) 1.13706(4) 0.0564(4) Uani 1 1 d . . .
S8 S 0.48050(13) -0.07216(7) 1.10801(4) 0.0512(4) Uani 1 1 d . . .
C11 C 1.1719(6) -0.1952(3) 1.16813(16) 0.0708(18) Uani 1 1 d . . .
H11A H 1.2343 -0.1590 1.1700 0.085 Uiso 1 1 calc R . .
H11B H 1.1082 -0.1873 1.1868 0.085 Uiso 1 1 calc R . .
C12 C 1.2397(6) -0.2602(3) 1.17691(16) 0.0733(19) Uani 1 1 d . . .
H12A H 1.1785 -0.2965 1.1725 0.088 Uiso 1 1 calc R . .
H12B H 1.2657 -0.2607 1.2036 0.088 Uiso 1 1 calc R . .
C13 C 1.2280(5) -0.2087(2) 1.09495(13) 0.0398(12) Uani 1 1 d . . .
C14 C 1.3372(5) -0.2416(2) 1.10614(13) 0.0404(12) Uani 1 1 d . . .
C15 C 1.3734(4) -0.2012(2) 1.03807(13) 0.0368(12) Uani 1 1 d . . .
C16 C 1.4240(4) -0.1882(2) 1.00339(13) 0.0365(12) Uani 1 1 d . . .
C17 C 1.4548(4) -0.1480(2) 0.93468(13) 0.0365(12) Uani 1 1 d . . .
C18 C 1.5658(4) -0.1810(2) 0.94507(13) 0.0361(12) Uani 1 1 d . . .
C19 C 1.5678(5) -0.1052(3) 0.86999(14) 0.0475(14) Uani 1 1 d . . .
H19A H 1.5541 -0.0923 0.8437 0.057 Uiso 1 1 calc R . .
H19B H 1.6174 -0.0700 0.8827 0.057 Uiso 1 1 calc R . .
C20 C 1.6464(5) -0.1693(3) 0.87188(14) 0.0497(14) Uani 1 1 d . . .
H20A H 1.7208 -0.1638 0.8565 0.060 Uiso 1 1 calc R . .
H20B H 1.5942 -0.2053 0.8609 0.060 Uiso 1 1 calc R . .
S9 S 1.09257(14) -0.19413(7) 1.12167(4) 0.0549(4) Uani 1 1 d . . .
S10 S 1.38058(16) -0.27697(8) 1.15016(4) 0.0636(4) Uani 1 1 d . . .
S11 S 1.22135(12) -0.17348(7) 1.04959(4) 0.0439(3) Uani 1 1 d . . .
S12 S 1.45934(13) -0.24616(7) 1.07338(4) 0.0457(3) Uani 1 1 d . . .
S13 S 1.33671(12) -0.14300(7) 0.96874(4) 0.0422(3) Uani 1 1 d . . .
S14 S 1.57747(12) -0.21456(7) 0.99129(4) 0.0451(3) Uani 1 1 d . . .
S15 S 1.41191(13) -0.11129(7) 0.89101(4) 0.0483(4) Uani 1 1 d . . .
S16 S 1.70328(13) -0.19433(7) 0.91942(4) 0.0508(4) Uani 1 1 d . . .
Ga1 Ga 1.5000 -0.08524(4) 0.7500 0.0435(2) Uani 1 2 d S . .
O1 O 1.3490(3) -0.07529(18) 0.78157(9) 0.0484(9) Uani 1 1 d . . .
C21 C 1.2682(6) -0.0301(3) 0.76954(15) 0.0493(14) Uani 1 1 d . . .
O2 O 1.1702(4) -0.0119(2) 0.78481(11) 0.0688(12) Uani 1 1 d . . .
O3 O 1.5927(3) -0.01844(17) 0.78235(9) 0.0480(9) Uani 1 1 d . . .
C22 C 1.6983(5) 0.0036(3) 0.76934(14) 0.0454(13) Uani 1 1 d . . .
O4 O 1.7700(4) 0.0466(2) 0.78370(11) 0.0649(11) Uani 1 1 d . . .
O5 O 1.5733(3) -0.15936(18) 0.78103(9) 0.0514(10) Uani 1 1 d . . .
C23 C 1.5456(5) -0.2182(3) 0.76845(15) 0.0492(14) Uani 1 1 d . . .
O6 O 1.5840(4) -0.2716(2) 0.78187(12) 0.0730(12) Uani 1 1 d . . .
O1W O 2.0000 0.0947(3) 0.7500 0.0850(19) Uiso 1 2 d SD . .
H1W H 2.0000 0.1574(11) 0.7500 0.102 Uiso 1 2 d SD . .
H2W H 2.090(4) 0.059(2) 0.7628(15) 0.102 Uiso 1 1 d D . .
N1A N 2.0000 -0.2815 0.7500 0.063 Uiso 0.08 2 d SP . .
C24 C 2.0000 -0.2815 0.7500 0.063 Uiso 0.42 2 d SP . .
H24A H 2.0000 -0.3298 0.7500 0.076 Uiso 0.42 2 d SP . .
N1B N 1.9171 -0.2504 0.7677 0.063 Uiso 0.08 1 d P . .
C25 C 1.9171 -0.2504 0.7677 0.063 Uiso 0.42 1 d P . .
H25A H 1.8533 -0.2745 0.7813 0.076 Uiso 0.42 1 d P . .
N1C N 1.9178 -0.1829 0.7677 0.063 Uiso 0.08 1 d P . .
C26 C 1.9178 -0.1829 0.7677 0.063 Uiso 0.42 1 d P . .
H26A H 1.8550 -0.1581 0.7813 0.076 Uiso 0.42 1 d P . .
N1D N 2.0000 -0.1535 0.7500 0.063 Uiso 0.08 2 d SP . .
C27 C 2.0000 -0.1535 0.7500 0.063 Uiso 0.42 2 d SP . .
H27A H 2.0000 -0.1052 0.7500 0.076 Uiso 0.42 2 d SP . .
N1E N 1.9529 -0.2728 0.7606 0.063 Uiso 0.08 1 d P . .
C28 C 1.9529 -0.2728 0.7606 0.063 Uiso 0.42 1 d P . .
H28A H 1.9162 -0.3141 0.7694 0.076 Uiso 0.42 1 d P . .
N1F N 1.9095 -0.2177 0.7697 0.063 Uiso 0.08 1 d P . .
C29 C 1.9095 -0.2177 0.7697 0.063 Uiso 0.42 1 d P . .
H29A H 1.8342 -0.2168 0.7847 0.076 Uiso 0.42 1 d P . .
N1G N 1.9573 -0.1640 0.7607 0.063 Uiso 0.08 1 d P . .
C30 C 1.9573 -0.1640 0.7607 0.063 Uiso 0.42 1 d P . .
H30A H 1.9260 -0.1224 0.7707 0.076 Uiso 0.42 1 d P . .

loop_
_atom_site_aniso_label
_atom_site_aniso_U_11
_atom_site_aniso_U_22
_atom_site_aniso_U_33
_atom_site_aniso_U_23
_atom_site_aniso_U_13
_atom_site_aniso_U_12
C3 0.039(3) 0.044(3) 0.035(3) 0.004(2) 0.007(2) 0.002(2)
C4 0.037(3) 0.035(3) 0.039(3) 0.003(2) 0.002(2) -0.002(2)
C5 0.034(3) 0.042(3) 0.037(3) 0.001(2) 0.003(2) 0.003(2)
C6 0.034(3) 0.040(3) 0.039(3) -0.001(2) 0.000(2) 0.001(2)
C7 0.040(3) 0.043(3) 0.034(3) -0.002(2) 0.006(2) 0.004(2)
C8 0.038(3) 0.034(3) 0.048(3) 0.001(2) 0.009(2) 0.002(2)
S1 0.0452(8) 0.0825(12) 0.0502(9) 0.0158(8) 0.0152(7) 0.0227(8)
S2 0.0417(8) 0.0666(10) 0.0502(8) 0.0229(7) 0.0070(7) 0.0049(7)
S3 0.0384(7) 0.0590(9) 0.0358(7) 0.0060(6) 0.0035(6) 0.0129(7)
S4 0.0384(7) 0.0516(9) 0.0391(7) 0.0061(6) 0.0051(6) 0.0116(6)
S5 0.0397(7) 0.0601(9) 0.0355(7) 0.0052(6) 0.0061(6) 0.0133(7)
S6 0.0386(7) 0.0479(9) 0.0442(8) 0.0046(6) 0.0057(6) 0.0096(6)
S7 0.0660(10) 0.0647(10) 0.0396(8) 0.0114(7) 0.0153(7) 0.0182(8)
S8 0.0426(8) 0.0543(9) 0.0582(9) 0.0045(7) 0.0195(7) 0.0080(7)
C11 0.076(5) 0.080(5) 0.059(4) -0.015(4) 0.027(3) -0.001(4)
C12 0.084(5) 0.096(5) 0.041(3) 0.010(3) 0.009(3) -0.013(4)
C13 0.043(3) 0.036(3) 0.041(3) 0.004(2) 0.009(2) -0.005(2)
C14 0.045(3) 0.035(3) 0.041(3) 0.001(2) 0.004(2) 0.005(3)
C15 0.038(3) 0.037(3) 0.035(3) -0.002(2) -0.001(2) 0.001(2)
C16 0.036(3) 0.036(3) 0.037(3) -0.002(2) 0.000(2) 0.001(2)
C17 0.035(3) 0.037(3) 0.038(3) 0.000(2) 0.003(2) -0.002(2)
C18 0.036(3) 0.037(3) 0.036(3) -0.001(2) 0.007(2) -0.006(2)
C19 0.048(3) 0.052(4) 0.043(3) 0.004(3) 0.013(3) -0.004(3)
C20 0.055(3) 0.049(4) 0.047(3) 0.002(3) 0.014(3) 0.003(3)
S9 0.0539(9) 0.0517(9) 0.0612(9) 0.0033(7) 0.0245(8) 0.0011(7)
S10 0.0787(11) 0.0726(11) 0.0392(8) 0.0110(7) 0.0010(8) 0.0112(9)
S11 0.0385(7) 0.0492(9) 0.0442(8) 0.0071(6) 0.0041(6) 0.0063(6)
S12 0.0420(8) 0.0544(9) 0.0408(8) 0.0063(6) 0.0036(6) 0.0090(7)
S13 0.0378(7) 0.0512(9) 0.0381(7) 0.0069(6) 0.0067(6) 0.0070(6)
S14 0.0395(8) 0.0543(9) 0.0418(8) 0.0026(6) 0.0036(6) 0.0083(7)
S15 0.0448(8) 0.0583(9) 0.0422(8) 0.0129(7) 0.0071(6) 0.0061(7)
S16 0.0402(8) 0.0623(10) 0.0508(8) 0.0030(7) 0.0111(7) 0.0103(7)
Ga1 0.0503(5) 0.0449(5) 0.0358(4) 0.000 0.0068(4) 0.000
O1 0.052(2) 0.055(2) 0.039(2) 0.0060(18) 0.0053(17) -0.003(2)
C21 0.051(4) 0.058(4) 0.039(3) -0.008(3) 0.006(3) -0.012(3)
O2 0.059(3) 0.090(3) 0.060(3) 0.002(2) 0.025(2) 0.015(2)
O3 0.052(2) 0.053(2) 0.041(2) -0.0040(17) 0.0126(18) -0.0067(19)
C22 0.052(4) 0.050(4) 0.034(3) 0.001(3) 0.002(3) 0.008(3)
O4 0.064(3) 0.074(3) 0.057(3) -0.009(2) 0.004(2) -0.021(2)
O5 0.066(3) 0.049(2) 0.040(2) 0.0002(17) 0.0014(19) 0.002(2)
C23 0.050(4) 0.049(4) 0.050(3) 0.006(3) 0.015(3) -0.001(3)
O6 0.086(3) 0.053(3) 0.079(3) 0.017(2) 0.001(3) 0.007(2)

loop_
_atom_type_symbol
_atom_type_description
_atom_type_scat_dispersion_real
_atom_type_scat_dispersion_imag
_atom_type_scat_source
C C 0.0033 0.0016 'International Tables Vol C Tables 4.2.6.8 and 6.1.1.4'
H H 0.0000 0.0000 'International Tables Vol C Tables 4.2.6.8 and 6.1.1.4'
N N 0.0061 0.0033 'International Tables Vol C Tables 4.2.6.8 and 6.1.1.4'
O O 0.0106 0.0060 'International Tables Vol C Tables 4.2.6.8 and 6.1.1.4'
S S 0.1246 0.1234 'International Tables Vol C Tables 4.2.6.8 and 6.1.1.4'
Ga Ga 0.2307 1.6083 'International Tables Vol C Tables 4.2.6.8 and 6.1.1.4'

loop_
_geom_angle_atom_site_label_1
_geom_angle_atom_site_label_2
_geom_angle_atom_site_label_3
_geom_angle
_geom_angle_site_symmetry_1
_geom_angle_site_symmetry_3
C2 C1 S1 112.3(6) . .
C2 C1 H1A 109.1 . .
S1 C1 H1A 109.1 . .
C2 C1 H1B 109.1 . .
S1 C1 H1B 109.1 . .
H1A C1 H1B 107.9 . .
C2A C1A S1 112.8(9) . .
C2A C1A H1AA 109.0 . .
S1 C1A H1AA 109.0 . .
C2A C1A H1AB 109.0 . .
S1 C1A H1AB 109.0 . .
H1AA C1A H1AB 107.8 . .
C1 C2 S2 112.2(7) . .
C1 C2 H2A 109.2 . .
S2 C2 H2A 109.2 . .
C1 C2 H2B 109.2 . .
S2 C2 H2B 109.2 . .
H2A C2 H2B 107.9 . .
C1A C2A S2 113.8(9) . .
C1A C2A H2AA 108.8 . .
S2 C2A H2AA 108.8 . .
C1A C2A H2AB 108.8 . .
S2 C2A H2AB 108.8 . .
H2AA C2A H2AB 107.7 . .
C4 C3 S1 128.2(4) . .
C4 C3 S3 117.4(4) . .
S1 C3 S3 114.4(3) . .
C3 C4 S2 127.4(4) . .
C3 C4 S4 116.5(4) . .
S2 C4 S4 116.1(3) . .
C6 C5 S3 122.7(4) . .
C6 C5 S4 122.3(4) . .
S3 C5 S4 115.0(3) . .
C5 C6 S5 121.2(4) . .
C5 C6 S6 123.2(4) . .
S5 C6 S6 115.6(3) . .
C8 C7 S7 126.5(4) . .
C8 C7 S5 116.8(4) . .
S7 C7 S5 116.7(3) . .
C7 C8 S8 127.0(4) . .
C7 C8 S6 117.3(4) . .
S8 C8 S6 115.6(3) . .
C10 C9 S7 119.2(9) . .
C10 C9 H9A 107.5 . .
S7 C9 H9A 107.5 . .
C10 C9 H9B 107.5 . .
S7 C9 H9B 107.5 . .
H9A C9 H9B 107.0 . .
C10A C9A S7 109.8(9) . .
C10A C9A H9AA 109.7 . .
S7 C9A H9AA 109.7 . .
C10A C9A H9AB 109.7 . .
S7 C9A H9AB 109.7 . .
H9AA C9A H9AB 108.2 . .
C9 C10 S8 115.4(9) . .
C9 C10 H10A 108.4 . .
S8 C10 H10A 108.4 . .
C9 C10 H10B 108.4 . .
S8 C10 H10B 108.4 . .
H10A C10 H10B 107.5 . .
C9A C10A S8 113.9(8) . .
C9A C10A H10C 108.8 . .
S8 C10A H10C 108.8 . .
C9A C10A H10D 108.8 . .
S8 C10A H10D 108.8 . .
H10C C10A H10D 107.7 . .
C1A S1 C3 105.5(4) . .
C1A S1 C1 22.0(5) . .
C3 S1 C1 100.3(4) . .
C4 S2 C2 104.8(3) . .
C4 S2 C2A 97.4(4) . .
C2 S2 C2A 32.3(4) . .
C5 S3 C3 95.6(2) . .
C4 S4 C5 95.5(2) . .
C6 S5 C7 95.1(2) . .
C6 S6 C8 95.0(2) . .
C7 S7 C9 104.1(4) . .
C7 S7 C9A 96.3(5) . .
C9 S7 C9A 16.5(6) . .
C8 S8 C10A 106.3(4) . .
C8 S8 C10 94.3(5) . .
C10A S8 C10 29.8(4) . .
C12 C11 S9 112.8(4) . .
C12 C11 H11A 109.0 . .
S9 C11 H11A 109.0 . .
C12 C11 H11B 109.0 . .
S9 C11 H11B 109.0 . .
H11A C11 H11B 107.8 . .
C11 C12 S10 115.6(4) . .
C11 C12 H12A 108.4 . .
S10 C12 H12A 108.4 . .
C11 C12 H12B 108.4 . .
S10 C12 H12B 108.4 . .
H12A C12 H12B 107.4 . .
C14 C13 S11 117.4(4) . .
C14 C13 S9 127.1(4) . .
S11 C13 S9 115.5(3) . .
C13 C14 S10 129.3(4) . .
C13 C14 S12 116.8(4) . .
S10 C14 S12 113.9(3) . .
C16 C15 S11 122.3(4) . .
C16 C15 S12 122.0(4) . .
S11 C15 S12 115.6(3) . .
C15 C16 S13 121.2(4) . .
C15 C16 S14 123.3(4) . .
S13 C16 S14 115.5(3) . .
C18 C17 S15 128.1(4) . .
C18 C17 S13 116.6(4) . .
S15 C17 S13 115.2(3) . .
C17 C18 S16 129.3(4) . .
C17 C18 S14 117.0(3) . .
S16 C18 S14 113.8(3) . .
C20 C19 S15 114.4(3) . .
C20 C19 H19A 108.7 . .
S15 C19 H19A 108.7 . .
C20 C19 H19B 108.7 . .
S15 C19 H19B 108.7 . .
H19A C19 H19B 107.6 . .
C19 C20 S16 114.8(4) . .
C19 C20 H20A 108.6 . .
S16 C20 H20A 108.6 . .
C19 C20 H20B 108.6 . .
S16 C20 H20B 108.6 . .
H20A C20 H20B 107.5 . .
C13 S9 C11 98.6(3) . .
C14 S10 C12 102.3(3) . .
C15 S11 C13 95.2(2) . .
C15 S12 C14 95.0(2) . .
C16 S13 C17 95.7(2) . .
C16 S14 C18 95.2(2) . .
C17 S15 C19 101.4(2) . .
C18 S16 C20 101.7(2) . .
O5 Ga1 O5 82.8(2) 2_856 .
O5 Ga1 O3 172.71(15) 2_856 .
O5 Ga1 O3 91.14(15) . .
O5 Ga1 O3 91.14(15) 2_856 2_856
O5 Ga1 O3 172.71(15) . 2_856
O3 Ga1 O3 95.2(2) . 2_856
O5 Ga1 O1 95.55(14) 2_856 .
O5 Ga1 O1 93.09(15) . .
O3 Ga1 O1 88.85(14) . .
O3 Ga1 O1 83.37(14) 2_856 .
O5 Ga1 O1 93.09(14) 2_856 2_856
O5 Ga1 O1 95.55(14) . 2_856
O3 Ga1 O1 83.37(14) . 2_856
O3 Ga1 O1 88.85(14) 2_856 2_856
O1 Ga1 O1 168.5(2) . 2_856
C21 O1 Ga1 113.7(3) . .
O2 C21 O1 126.7(5) . .
O2 C21 C22 118.5(5) . 2_856
O1 C21 C22 114.7(5) . 2_856
C22 O3 Ga1 114.9(3) . .
O4 C22 O3 126.8(5) . .
O4 C22 C21 120.1(5) . 2_856
O3 C22 C21 113.1(5) . 2_856
C23 O5 Ga1 114.8(3) . .
O6 C23 O5 126.8(5) . .
O6 C23 C23 119.5(3) . 2_856
O5 C23 C23 113.8(3) . 2_856
H1W O1W H2W 125(3) . .
C28 N1A N1E 0.0 2_956 2_956
C28 N1A C28 149.4 2_956 .
N1E N1A C28 149.4 2_956 .
C28 N1A N1E 149.4 2_956 .
N1E N1A N1E 149.4 2_956 .
C28 N1A N1E 0.0 . .
C28 N1A C25 14.5 2_956 2_956
N1E N1A C25 14.5 2_956 2_956
C28 N1A C25 135.0 . 2_956
N1E N1A C25 135.0 . 2_956
C28 N1A N1B 14.5 2_956 2_956
N1E N1A N1B 14.5 2_956 2_956
C28 N1A N1B 135.0 . 2_956
N1E N1A N1B 135.0 . 2_956
C25 N1A N1B 0.0 2_956 2_956
C28 N1A N1B 135.0 2_956 .
N1E N1A N1B 135.0 2_956 .
C28 N1A N1B 14.5 . .
N1E N1A N1B 14.5 . .
C25 N1A N1B 120.6 2_956 .
N1B N1A N1B 120.6 2_956 .
C28 N1A C25 135.0 2_956 .
N1E N1A C25 135.0 2_956 .
C28 N1A C25 14.5 . .
N1E N1A C25 14.5 . .
C25 N1A C25 120.6 2_956 .
N1B N1A C25 120.6 2_956 .
N1B N1A C25 0.0 . .
C28 N1A C29 31.5 2_956 2_956
N1E N1A C29 31.5 2_956 2_956
C28 N1A C29 117.9 . 2_956
N1E N1A C29 117.9 . 2_956
C25 N1A C29 17.1 2_956 2_956
N1B N1A C29 17.1 2_956 2_956
N1B N1A C29 103.5 . 2_956
C25 N1A C29 103.5 . 2_956
C28 N1A N1F 31.5 2_956 2_956
N1E N1A N1F 31.5 2_956 2_956
C28 N1A N1F 117.9 . 2_956
N1E N1A N1F 117.9 . 2_956
C25 N1A N1F 17.1 2_956 2_956
N1B N1A N1F 17.1 2_956 2_956
N1B N1A N1F 103.5 . 2_956
C25 N1A N1F 103.5 . 2_956
C29 N1A N1F 0.0 2_956 2_956
C28 N1A N1F 117.9 2_956 .
N1E N1A N1F 117.9 2_956 .
C28 N1A N1F 31.5 . .
N1E N1A N1F 31.5 . .
C25 N1A N1F 103.5 2_956 .
N1B N1A N1F 103.5 2_956 .
N1B N1A N1F 17.1 . .
C25 N1A N1F 17.1 . .
C29 N1A N1F 86.5 2_956 .
N1F N1A N1F 86.5 2_956 .
C28 N1A C29 117.9 2_956 .
N1E N1A C29 117.9 2_956 .
C28 N1A C29 31.5 . .
N1E N1A C29 31.5 . .
C25 N1A C29 103.5 2_956 .
N1B N1A C29 103.5 2_956 .
N1B N1A C29 17.1 . .
C25 N1A C29 17.1 . .
C29 N1A C29 86.5 2_956 .
N1F N1A C29 86.5 2_956 .
N1F N1A C29 0.0 . .
C28 N1A H24A 105.3 2_956 .
N1E N1A H24A 105.3 2_956 .
C28 N1A H24A 105.3 . .
N1E N1A H24A 105.3 . .
C25 N1A H24A 119.7 2_956 .
N1B N1A H24A 119.7 2_956 .
N1B N1A H24A 119.7 . .
C25 N1A H24A 119.7 . .
C29 N1A H24A 136.8 2_956 .
N1F N1A H24A 136.8 2_956 .
N1F N1A H24A 136.8 . .
C29 N1A H24A 136.8 . .
C28 N1A H28A 165.4 2_956 .
N1E N1A H28A 165.4 2_956 .
C28 N1A H28A 45.2 . .
N1E N1A H28A 45.2 . .
C25 N1A H28A 178.2 2_956 .
N1B N1A H28A 178.2 2_956 .
N1B N1A H28A 59.7 . .
C25 N1A H28A 59.7 . .
C29 N1A H28A 163.1 2_956 .
N1F N1A H28A 163.1 2_956 .
N1F N1A H28A 76.7 . .
C29 N1A H28A 76.7 . .
H24A N1A H28A 60.1 . .
C28 C24 N1E 0.0 2_956 2_956
C28 C24 C28 149.4 2_956 .
N1E C24 C28 149.4 2_956 .
C28 C24 N1E 149.4 2_956 .
N1E C24 N1E 149.4 2_956 .
C28 C24 N1E 0.0 . .
C28 C24 C25 14.5 2_956 2_956
N1E C24 C25 14.5 2_956 2_956
C28 C24 C25 135.0 . 2_956
N1E C24 C25 135.0 . 2_956
C28 C24 N1B 14.5 2_956 2_956
N1E C24 N1B 14.5 2_956 2_956
C28 C24 N1B 135.0 . 2_956
N1E C24 N1B 135.0 . 2_956
C25 C24 N1B 0.0 2_956 2_956
C28 C24 N1B 135.0 2_956 .
N1E C24 N1B 135.0 2_956 .
C28 C24 N1B 14.5 . .
N1E C24 N1B 14.5 . .
C25 C24 N1B 120.6 2_956 .
N1B C24 N1B 120.6 2_956 .
C28 C24 C25 135.0 2_956 .
N1E C24 C25 135.0 2_956 .
C28 C24 C25 14.5 . .
N1E C24 C25 14.5 . .
C25 C24 C25 120.6 2_956 .
N1B C24 C25 120.6 2_956 .
N1B C24 C25 0.0 . .
C28 C24 C29 31.5 2_956 2_956
N1E C24 C29 31.5 2_956 2_956
C28 C24 C29 117.9 . 2_956
N1E C24 C29 117.9 . 2_956
C25 C24 C29 17.1 2_956 2_956
N1B C24 C29 17.1 2_956 2_956
N1B C24 C29 103.5 . 2_956
C25 C24 C29 103.5 . 2_956
C28 C24 N1F 31.5 2_956 2_956
N1E C24 N1F 31.5 2_956 2_956
C28 C24 N1F 117.9 . 2_956
N1E C24 N1F 117.9 . 2_956
C25 C24 N1F 17.1 2_956 2_956
N1B C24 N1F 17.1 2_956 2_956
N1B C24 N1F 103.5 . 2_956
C25 C24 N1F 103.5 . 2_956
C29 C24 N1F 0.0 2_956 2_956
C28 C24 N1F 117.9 2_956 .
N1E C24 N1F 117.9 2_956 .
C28 C24 N1F 31.5 . .
N1E C24 N1F 31.5 . .
C25 C24 N1F 103.5 2_956 .
N1B C24 N1F 103.5 2_956 .
N1B C24 N1F 17.1 . .
C25 C24 N1F 17.1 . .
C29 C24 N1F 86.5 2_956 .
N1F C24 N1F 86.5 2_956 .
C28 C24 C29 117.9 2_956 .
N1E C24 C29 117.9 2_956 .
C28 C24 C29 31.5 . .
N1E C24 C29 31.5 . .
C25 C24 C29 103.5 2_956 .
N1B C24 C29 103.5 2_956 .
N1B C24 C29 17.1 . .
C25 C24 C29 17.1 . .
C29 C24 C29 86.5 2_956 .
N1F C24 C29 86.5 2_956 .
N1F C24 C29 0.0 . .
C28 C24 H24A 105.3 2_956 .
N1E C24 H24A 105.3 2_956 .
C28 C24 H24A 105.3 . .
N1E C24 H24A 105.3 . .
C25 C24 H24A 119.7 2_956 .
N1B C24 H24A 119.7 2_956 .
N1B C24 H24A 119.7 . .
C25 C24 H24A 119.7 . .
C29 C24 H24A 136.8 2_956 .
N1F C24 H24A 136.8 2_956 .
N1F C24 H24A 136.8 . .
C29 C24 H24A 136.8 . .
C28 C24 H28A 165.4 2_956 .
N1E C24 H28A 165.4 2_956 .
C28 C24 H28A 45.2 . .
N1E C24 H28A 45.2 . .
C25 C24 H28A 178.2 2_956 .
N1B C24 H28A 178.2 2_956 .
N1B C24 H28A 59.7 . .
C25 C24 H28A 59.7 . .
C29 C24 H28A 163.1 2_956 .
N1F C24 H28A 163.1 2_956 .
N1F C24 H28A 76.7 . .
C29 C24 H28A 76.7 . .
H24A C24 H28A 60.1 . .
C28 N1B N1E 0.0 . .
C28 N1B C29 143.8 . .
N1E N1B C29 143.8 . .
C28 N1B N1F 143.8 . .
N1E N1B N1F 143.8 . .
C29 N1B N1F 0.0 . .
C28 N1B N1A 14.8 . .
N1E N1B N1A 14.8 . .
C29 N1B N1A 129.2 . .
N1F N1B N1A 129.2 . .
C28 N1B C24 14.8 . .
N1E N1B C24 14.8 . .
C29 N1B C24 129.2 . .
N1F N1B C24 129.2 . .
N1A N1B C24 0.0 . .
C28 N1B N1C 134.2 . .
N1E N1B N1C 134.2 . .
C29 N1B N1C 9.8 . .
N1F N1B N1C 9.8 . .
N1A N1B N1C 119.5 . .
C24 N1B N1C 119.5 . .
C28 N1B C26 134.2 . .
N1E N1B C26 134.2 . .
C29 N1B C26 9.8 . .
N1F N1B C26 9.8 . .
N1A N1B C26 119.5 . .
C24 N1B C26 119.5 . .
N1C N1B C26 0.0 . .
C28 N1B C28 29.8 . 2_956
N1E N1B C28 29.8 . 2_956
C29 N1B C28 114.1 . 2_956
N1F N1B C28 114.1 . 2_956
N1A N1B C28 15.1 . 2_956
C24 N1B C28 15.1 . 2_956
N1C N1B C28 104.4 . 2_956
C26 N1B C28 104.4 . 2_956
C28 N1B N1E 29.8 . 2_956
N1E N1B N1E 29.8 . 2_956
C29 N1B N1E 114.1 . 2_956
N1F N1B N1E 114.1 . 2_956
N1A N1B N1E 15.1 . 2_956
C24 N1B N1E 15.1 . 2_956
N1C N1B N1E 104.4 . 2_956
C26 N1B N1E 104.4 . 2_956
C28 N1B N1E 0.0 2_956 2_956
C28 N1B N1G 118.4 . .
N1E N1B N1G 118.4 . .
C29 N1B N1G 25.4 . .
N1F N1B N1G 25.4 . .
N1A N1B N1G 103.7 . .
C24 N1B N1G 103.7 . .
N1C N1B N1G 15.8 . .
C26 N1B N1G 15.8 . .
C28 N1B N1G 88.7 2_956 .
N1E N1B N1G 88.7 2_956 .
C28 N1B C30 118.4 . .
N1E N1B C30 118.4 . .
C29 N1B C30 25.4 . .
N1F N1B C30 25.4 . .
N1A N1B C30 103.7 . .
C24 N1B C30 103.7 . .
N1C N1B C30 15.8 . .
C26 N1B C30 15.8 . .
C28 N1B C30 88.7 2_956 .
N1E N1B C30 88.7 2_956 .
N1G N1B C30 0.0 . .
C28 N1B H25A 105.6 . .
N1E N1B H25A 105.6 . .
C29 N1B H25A 110.5 . .
N1F N1B H25A 110.5 . .
N1A N1B H25A 120.3 . .
C24 N1B H25A 120.3 . .
N1C N1B H25A 120.3 . .
C26 N1B H25A 120.3 . .
C28 N1B H25A 135.3 2_956 .
N1E N1B H25A 135.3 2_956 .
N1G N1B H25A 136.0 . .
C30 N1B H25A 136.0 . .
C28 N1B H28A 47.5 . .
N1E N1B H28A 47.5 . .
C29 N1B H28A 168.2 . .
N1F N1B H28A 168.2 . .
N1A N1B H28A 62.3 . .
C24 N1B H28A 62.3 . .
N1C N1B H28A 177.4 . .
C26 N1B H28A 177.4 . .
C28 N1B H28A 77.4 2_956 .
N1E N1B H28A 77.4 2_956 .
N1G N1B H28A 165.7 . .
C30 N1B H28A 165.7 . .
H25A N1B H28A 58.0 . .
C28 N1B H29A 167.5 . .
N1E N1B H29A 167.5 . .
C29 N1B H29A 48.6 . .
N1F N1B H29A 48.6 . .
N1A N1B H29A 177.6 . .
C24 N1B H29A 177.6 . .
N1C N1B H29A 58.3 . .
C26 N1B H29A 58.3 . .
C28 N1B H29A 162.6 2_956 .
N1E N1B H29A 162.6 2_956 .
N1G N1B H29A 74.0 . .
C30 N1B H29A 74.0 . .
H25A N1B H29A 62.0 . .
H28A N1B H29A 120.0 . .
C28 C25 N1E 0.0 . .
C28 C25 C29 143.8 . .
N1E C25 C29 143.8 . .
C28 C25 N1F 143.8 . .
N1E C25 N1F 143.8 . .
C29 C25 N1F 0.0 . .
C28 C25 N1A 14.8 . .
N1E C25 N1A 14.8 . .
C29 C25 N1A 129.2 . .
N1F C25 N1A 129.2 . .
C28 C25 C24 14.8 . .
N1E C25 C24 14.8 . .
C29 C25 C24 129.2 . .
N1F C25 C24 129.2 . .
N1A C25 C24 0.0 . .
C28 C25 N1C 134.2 . .
N1E C25 N1C 134.2 . .
C29 C25 N1C 9.8 . .
N1F C25 N1C 9.8 . .
N1A C25 N1C 119.5 . .
C24 C25 N1C 119.5 . .
C28 C25 C26 134.2 . .
N1E C25 C26 134.2 . .
C29 C25 C26 9.8 . .
N1F C25 C26 9.8 . .
N1A C25 C26 119.5 . .
C24 C25 C26 119.5 . .
N1C C25 C26 0.0 . .
C28 C25 C28 29.8 . 2_956
N1E C25 C28 29.8 . 2_956
C29 C25 C28 114.1 . 2_956
N1F C25 C28 114.1 . 2_956
N1A C25 C28 15.1 . 2_956
C24 C25 C28 15.1 . 2_956
N1C C25 C28 104.4 . 2_956
C26 C25 C28 104.4 . 2_956
C28 C25 N1E 29.8 . 2_956
N1E C25 N1E 29.8 . 2_956
C29 C25 N1E 114.1 . 2_956
N1F C25 N1E 114.1 . 2_956
N1A C25 N1E 15.1 . 2_956
C24 C25 N1E 15.1 . 2_956
N1C C25 N1E 104.4 . 2_956
C26 C25 N1E 104.4 . 2_956
C28 C25 N1E 0.0 2_956 2_956
C28 C25 N1G 118.4 . .
N1E C25 N1G 118.4 . .
C29 C25 N1G 25.4 . .
N1F C25 N1G 25.4 . .
N1A C25 N1G 103.7 . .
C24 C25 N1G 103.7 . .
N1C C25 N1G 15.8 . .
C26 C25 N1G 15.8 . .
C28 C25 N1G 88.7 2_956 .
N1E C25 N1G 88.7 2_956 .
C28 C25 C30 118.4 . .
N1E C25 C30 118.4 . .
C29 C25 C30 25.4 . .
N1F C25 C30 25.4 . .
N1A C25 C30 103.7 . .
C24 C25 C30 103.7 . .
N1C C25 C30 15.8 . .
C26 C25 C30 15.8 . .
C28 C25 C30 88.7 2_956 .
N1E C25 C30 88.7 2_956 .
N1G C25 C30 0.0 . .
C28 C25 H25A 105.6 . .
N1E C25 H25A 105.6 . .
C29 C25 H25A 110.5 . .
N1F C25 H25A 110.5 . .
N1A C25 H25A 120.3 . .
C24 C25 H25A 120.3 . .
N1C C25 H25A 120.3 . .
C26 C25 H25A 120.3 . .
C28 C25 H25A 135.3 2_956 .
N1E C25 H25A 135.3 2_956 .
N1G C25 H25A 136.0 . .
C30 C25 H25A 136.0 . .
C28 C25 H28A 47.5 . .
N1E C25 H28A 47.5 . .
C29 C25 H28A 168.2 . .
N1F C25 H28A 168.2 . .
N1A C25 H28A 62.3 . .
C24 C25 H28A 62.3 . .
N1C C25 H28A 177.4 . .
C26 C25 H28A 177.4 . .
C28 C25 H28A 77.4 2_956 .
N1E C25 H28A 77.4 2_956 .
N1G C25 H28A 165.7 . .
C30 C25 H28A 165.7 . .
H25A C25 H28A 58.0 . .
C28 C25 H29A 167.5 . .
N1E C25 H29A 167.5 . .
C29 C25 H29A 48.6 . .
N1F C25 H29A 48.6 . .
N1A C25 H29A 177.6 . .
C24 C25 H29A 177.6 . .
N1C C25 H29A 58.3 . .
C26 C25 H29A 58.3 . .
C28 C25 H29A 162.6 2_956 .
N1E C25 H29A 162.6 2_956 .
N1G C25 H29A 74.0 . .
C30 C25 H29A 74.0 . .
H25A C25 H29A 62.0 . .
H28A C25 H29A 120.0 . .
C30 N1C N1G 0.0 . .
C30 N1C C29 137.0 . .
N1G N1C C29 137.0 . .
C30 N1C N1F 137.0 . .
N1G N1C N1F 137.0 . .
C29 N1C N1F 0.0 . .
C30 N1C N1D 10.0 . .
N1G N1C N1D 10.0 . .
C29 N1C N1D 127.9 . .
N1F N1C N1D 127.9 . .
C30 N1C C27 10.0 . .
N1G N1C C27 10.0 . .
C29 N1C C27 127.9 . .
N1F N1C C27 127.9 . .
N1D N1C C27 0.0 . .
C30 N1C N1B 127.9 . .
N1G N1C N1B 127.9 . .
C29 N1C N1B 9.2 . .
N1F N1C N1B 9.2 . .
N1D N1C N1B 118.7 . .
C27 N1C N1B 118.7 . .
C30 N1C C25 127.9 . .
N1G N1C C25 127.9 . .
C29 N1C C25 9.2 . .
N1F N1C C25 9.2 . .
N1D N1C C25 118.7 . .
C27 N1C C25 118.7 . .
N1B N1C C25 0.0 . .
C30 N1C C30 25.6 . 2_956
N1G N1C C30 25.6 . 2_956
C29 N1C C30 112.1 . 2_956
N1F N1C C30 112.1 . 2_956
N1D N1C C30 15.8 . 2_956
C27 N1C C30 15.8 . 2_956
N1B N1C C30 102.9 . 2_956
C25 N1C C30 102.9 . 2_956
C30 N1C N1G 25.6 . 2_956
N1G N1C N1G 25.6 . 2_956
C29 N1C N1G 112.1 . 2_956
N1F N1C N1G 112.1 . 2_956
N1D N1C N1G 15.8 . 2_956
C27 N1C N1G 15.8 . 2_956
N1B N1C N1G 102.9 . 2_956
C25 N1C N1G 102.9 . 2_956
C30 N1C N1G 0.0 2_956 2_956
C30 N1C N1E 113.6 . .
N1G N1C N1E 113.6 . .
C29 N1C N1E 23.5 . .
N1F N1C N1E 23.5 . .
N1D N1C N1E 104.3 . .
C27 N1C N1E 104.3 . .
N1B N1C N1E 14.4 . .
C25 N1C N1E 14.4 . .
C30 N1C N1E 88.6 2_956 .
N1G N1C N1E 88.6 2_956 .
C30 N1C C28 113.6 . .
N1G N1C C28 113.6 . .
C29 N1C C28 23.5 . .
N1F N1C C28 23.5 . .
N1D N1C C28 104.3 . .
C27 N1C C28 104.3 . .
N1B N1C C28 14.4 . .
C25 N1C C28 14.4 . .
C30 N1C C28 88.6 2_956 .
N1G N1C C28 88.6 2_956 .
N1E N1C C28 0.0 . .
C30 N1C H26A 111.3 . .
N1G N1C H26A 111.3 . .
C29 N1C H26A 111.5 . .
N1F N1C H26A 111.5 . .
N1D N1C H26A 120.6 . .
C27 N1C H26A 120.6 . .
N1B N1C H26A 120.6 . .
C25 N1C H26A 120.6 . .
C30 N1C H26A 136.4 2_956 .
N1G N1C H26A 136.4 2_956 .
N1E N1C H26A 135.0 . .
C28 N1C H26A 135.0 . .
C30 N1C H29A 173.7 . .
N1G N1C H29A 173.7 . .
C29 N1C H29A 48.5 . .
N1F N1C H29A 48.5 . .
N1D N1C H29A 176.2 . .
C27 N1C H29A 176.2 . .
N1B N1C H29A 57.7 . .
C25 N1C H29A 57.7 . .
C30 N1C H29A 160.4 2_956 .
N1G N1C H29A 160.4 2_956 .
N1E N1C H29A 72.0 . .
C28 N1C H29A 72.0 . .
H26A N1C H29A 63.0 . .
C30 N1C H30A 51.9 . .
N1G N1C H30A 51.9 . .
C29 N1C H30A 168.5 . .
N1F N1C H30A 168.5 . .
N1D N1C H30A 61.5 . .
C27 N1C H30A 61.5 . .
N1B N1C H30A 173.8 . .
C25 N1C H30A 173.8 . .
C30 N1C H30A 77.3 2_956 .
N1G N1C H30A 77.3 2_956 .
N1E N1C H30A 164.2 . .
C28 N1C H30A 164.2 . .
H26A N1C H30A 59.5 . .
H29A N1C H30A 122.2 . .
C30 C26 N1G 0.0 . .
C30 C26 C29 137.0 . .
N1G C26 C29 137.0 . .
C30 C26 N1F 137.0 . .
N1G C26 N1F 137.0 . .
C29 C26 N1F 0.0 . .
C30 C26 N1D 10.0 . .
N1G C26 N1D 10.0 . .
C29 C26 N1D 127.9 . .
N1F C26 N1D 127.9 . .
C30 C26 C27 10.0 . .
N1G C26 C27 10.0 . .
C29 C26 C27 127.9 . .
N1F C26 C27 127.9 . .
N1D C26 C27 0.0 . .
C30 C26 N1B 127.9 . .
N1G C26 N1B 127.9 . .
C29 C26 N1B 9.2 . .
N1F C26 N1B 9.2 . .
N1D C26 N1B 118.7 . .
C27 C26 N1B 118.7 . .
C30 C26 C25 127.9 . .
N1G C26 C25 127.9 . .
C29 C26 C25 9.2 . .
N1F C26 C25 9.2 . .
N1D C26 C25 118.7 . .
C27 C26 C25 118.7 . .
N1B C26 C25 0.0 . .
C30 C26 C30 25.6 . 2_956
N1G C26 C30 25.6 . 2_956
C29 C26 C30 112.1 . 2_956
N1F C26 C30 112.1 . 2_956
N1D C26 C30 15.8 . 2_956
C27 C26 C30 15.8 . 2_956
N1B C26 C30 102.9 . 2_956
C25 C26 C30 102.9 . 2_956
C30 C26 N1G 25.6 . 2_956
N1G C26 N1G 25.6 . 2_956
C29 C26 N1G 112.1 . 2_956
N1F C26 N1G 112.1 . 2_956
N1D C26 N1G 15.8 . 2_956
C27 C26 N1G 15.8 . 2_956
N1B C26 N1G 102.9 . 2_956
C25 C26 N1G 102.9 . 2_956
C30 C26 N1G 0.0 2_956 2_956
C30 C26 N1E 113.6 . .
N1G C26 N1E 113.6 . .
C29 C26 N1E 23.5 . .
N1F C26 N1E 23.5 . .
N1D C26 N1E 104.3 . .
C27 C26 N1E 104.3 . .
N1B C26 N1E 14.4 . .
C25 C26 N1E 14.4 . .
C30 C26 N1E 88.6 2_956 .
N1G C26 N1E 88.6 2_956 .
C30 C26 C28 113.6 . .
N1G C26 C28 113.6 . .
C29 C26 C28 23.5 . .
N1F C26 C28 23.5 . .
N1D C26 C28 104.3 . .
C27 C26 C28 104.3 . .
N1B C26 C28 14.4 . .
C25 C26 C28 14.4 . .
C30 C26 C28 88.6 2_956 .
N1G C26 C28 88.6 2_956 .
N1E C26 C28 0.0 . .
C30 C26 H26A 111.3 . .
N1G C26 H26A 111.3 . .
C29 C26 H26A 111.5 . .
N1F C26 H26A 111.5 . .
N1D C26 H26A 120.6 . .
C27 C26 H26A 120.6 . .
N1B C26 H26A 120.6 . .
C25 C26 H26A 120.6 . .
C30 C26 H26A 136.4 2_956 .
N1G C26 H26A 136.4 2_956 .
N1E C26 H26A 135.0 . .
C28 C26 H26A 135.0 . .
C30 C26 H29A 173.7 . .
N1G C26 H29A 173.7 . .
C29 C26 H29A 48.5 . .
N1F C26 H29A 48.5 . .
N1D C26 H29A 176.2 . .
C27 C26 H29A 176.2 . .
N1B C26 H29A 57.7 . .
C25 C26 H29A 57.7 . .
C30 C26 H29A 160.4 2_956 .
N1G C26 H29A 160.4 2_956 .
N1E C26 H29A 72.0 . .
C28 C26 H29A 72.0 . .
H26A C26 H29A 63.0 . .
C30 C26 H30A 51.9 . .
N1G C26 H30A 51.9 . .
C29 C26 H30A 168.5 . .
N1F C26 H30A 168.5 . .
N1D C26 H30A 61.5 . .
C27 C26 H30A 61.5 . .
N1B C26 H30A 173.8 . .
C25 C26 H30A 173.8 . .
C30 C26 H30A 77.3 2_956 .
N1G C26 H30A 77.3 2_956 .
N1E C26 H30A 164.2 . .
C28 C26 H30A 164.2 . .
H26A C26 H30A 59.5 . .
H29A C26 H30A 122.2 . .
C30 N1D N1G 0.0 2_956 2_956
C30 N1D C30 141.4 2_956 .
N1G N1D C30 141.4 2_956 .
C30 N1D N1G 141.4 2_956 .
N1G N1D N1G 141.4 2_956 .
C30 N1D N1G 0.0 . .
C30 N1D C26 9.8 2_956 2_956
N1G N1D C26 9.8 2_956 2_956
C30 N1D C26 132.1 . 2_956
N1G N1D C26 132.1 . 2_956
C30 N1D N1C 9.8 2_956 2_956
N1G N1D N1C 9.8 2_956 2_956
C30 N1D N1C 132.1 . 2_956
N1G N1D N1C 132.1 . 2_956
C26 N1D N1C 0.0 2_956 2_956
C30 N1D N1C 132.1 2_956 .
N1G N1D N1C 132.1 2_956 .
C30 N1D N1C 9.8 . .
N1G N1D N1C 9.8 . .
C26 N1D N1C 123.1 2_956 .
N1C N1D N1C 123.1 2_956 .
C30 N1D C26 132.1 2_956 .
N1G N1D C26 132.1 2_956 .
C30 N1D C26 9.8 . .
N1G N1D C26 9.8 . .
C26 N1D C26 123.1 2_956 .
N1C N1D C26 123.1 2_956 .
N1C N1D C26 0.0 . .
C30 N1D N1F 113.6 2_956 .
N1G N1D N1F 113.6 2_956 .
C30 N1D N1F 27.8 . .
N1G N1D N1F 27.8 . .
C26 N1D N1F 104.6 2_956 .
N1C N1D N1F 104.6 2_956 .
N1C N1D N1F 18.5 . .
C26 N1D N1F 18.5 . .
C30 N1D N1F 27.8 2_956 2_956
N1G N1D N1F 27.8 2_956 2_956
C30 N1D N1F 113.6 . 2_956
N1G N1D N1F 113.6 . 2_956
C26 N1D N1F 18.5 2_956 2_956
N1C N1D N1F 18.5 2_956 2_956
N1C N1D N1F 104.6 . 2_956
C26 N1D N1F 104.6 . 2_956
N1F N1D N1F 86.1 . 2_956
C30 N1D C29 27.8 2_956 2_956
N1G N1D C29 27.8 2_956 2_956
C30 N1D C29 113.6 . 2_956
N1G N1D C29 113.6 . 2_956
C26 N1D C29 18.5 2_956 2_956
N1C N1D C29 18.5 2_956 2_956
N1C N1D C29 104.6 . 2_956
C26 N1D C29 104.6 . 2_956
N1F N1D C29 86.1 . 2_956
N1F N1D C29 0.0 2_956 2_956
C30 N1D C29 113.6 2_956 .
N1G N1D C29 113.6 2_956 .
C30 N1D C29 27.8 . .
N1G N1D C29 27.8 . .
C26 N1D C29 104.6 2_956 .
N1C N1D C29 104.6 2_956 .
N1C N1D C29 18.5 . .
C26 N1D C29 18.5 . .
N1F N1D C29 0.0 . .
N1F N1D C29 86.1 2_956 .
C29 N1D C29 86.1 2_956 .
C30 N1D H27A 109.3 2_956 .
N1G N1D H27A 109.3 2_956 .
C30 N1D H27A 109.3 . .
N1G N1D H27A 109.3 . .
C26 N1D H27A 118.5 2_956 .
N1C N1D H27A 118.5 2_956 .
N1C N1D H27A 118.5 . .
C26 N1D H27A 118.5 . .
N1F N1D H27A 137.0 . .
N1F N1D H27A 137.0 2_956 .
C29 N1D H27A 137.0 2_956 .
C29 N1D H27A 137.0 . .
C30 N1D H30A 169.2 2_956 .
N1G N1D H30A 169.2 2_956 .
C30 N1D H30A 49.2 . .
N1G N1D H30A 49.2 . .
C26 N1D H30A 173.7 2_956 .
N1C N1D H30A 173.7 2_956 .
N1C N1D H30A 58.6 . .
C26 N1D H30A 58.6 . .
N1F N1D H30A 77.0 . .
N1F N1D H30A 162.0 2_956 .
C29 N1D H30A 162.0 2_956 .
C29 N1D H30A 77.0 . .
H27A N1D H30A 60.2 . .
C30 C27 N1G 0.0 2_956 2_956
C30 C27 C30 141.4 2_956 .
N1G C27 C30 141.4 2_956 .
C30 C27 N1G 141.4 2_956 .
N1G C27 N1G 141.4 2_956 .
C30 C27 N1G 0.0 . .
C30 C27 C26 9.8 2_956 2_956
N1G C27 C26 9.8 2_956 2_956
C30 C27 C26 132.1 . 2_956
N1G C27 C26 132.1 . 2_956
C30 C27 N1C 9.8 2_956 2_956
N1G C27 N1C 9.8 2_956 2_956
C30 C27 N1C 132.1 . 2_956
N1G C27 N1C 132.1 . 2_956
C26 C27 N1C 0.0 2_956 2_956
C30 C27 N1C 132.1 2_956 .
N1G C27 N1C 132.1 2_956 .
C30 C27 N1C 9.8 . .
N1G C27 N1C 9.8 . .
C26 C27 N1C 123.1 2_956 .
N1C C27 N1C 123.1 2_956 .
C30 C27 C26 132.1 2_956 .
N1G C27 C26 132.1 2_956 .
C30 C27 C26 9.8 . .
N1G C27 C26 9.8 . .
C26 C27 C26 123.1 2_956 .
N1C C27 C26 123.1 2_956 .
N1C C27 C26 0.0 . .
C30 C27 N1F 113.6 2_956 .
N1G C27 N1F 113.6 2_956 .
C30 C27 N1F 27.8 . .
N1G C27 N1F 27.8 . .
C26 C27 N1F 104.6 2_956 .
N1C C27 N1F 104.6 2_956 .
N1C C27 N1F 18.5 . .
C26 C27 N1F 18.5 . .
C30 C27 N1F 27.8 2_956 2_956
N1G C27 N1F 27.8 2_956 2_956
C30 C27 N1F 113.6 . 2_956
N1G C27 N1F 113.6 . 2_956
C26 C27 N1F 18.5 2_956 2_956
N1C C27 N1F 18.5 2_956 2_956
N1C C27 N1F 104.6 . 2_956
C26 C27 N1F 104.6 . 2_956
N1F C27 N1F 86.1 . 2_956
C30 C27 C29 27.8 2_956 2_956
N1G C27 C29 27.8 2_956 2_956
C30 C27 C29 113.6 . 2_956
N1G C27 C29 113.6 . 2_956
C26 C27 C29 18.5 2_956 2_956
N1C C27 C29 18.5 2_956 2_956
N1C C27 C29 104.6 . 2_956
C26 C27 C29 104.6 . 2_956
N1F C27 C29 86.1 . 2_956
N1F C27 C29 0.0 2_956 2_956
C30 C27 C29 113.6 2_956 .
N1G C27 C29 113.6 2_956 .
C30 C27 C29 27.8 . .
N1G C27 C29 27.8 . .
C26 C27 C29 104.6 2_956 .
N1C C27 C29 104.6 2_956 .
N1C C27 C29 18.5 . .
C26 C27 C29 18.5 . .
N1F C27 C29 0.0 . .
N1F C27 C29 86.1 2_956 .
C29 C27 C29 86.1 2_956 .
C30 C27 H27A 109.3 2_956 .
N1G C27 H27A 109.3 2_956 .
C30 C27 H27A 109.3 . .
N1G C27 H27A 109.3 . .
C26 C27 H27A 118.5 2_956 .
N1C C27 H27A 118.5 2_956 .
N1C C27 H27A 118.5 . .
C26 C27 H27A 118.5 . .
N1F C27 H27A 137.0 . .
N1F C27 H27A 137.0 2_956 .
C29 C27 H27A 137.0 2_956 .
C29 C27 H27A 137.0 . .
C30 C27 H30A 169.2 2_956 .
N1G C27 H30A 169.2 2_956 .
C30 C27 H30A 49.2 . .
N1G C27 H30A 49.2 . .
C26 C27 H30A 173.7 2_956 .
N1C C27 H30A 173.7 2_956 .
N1C C27 H30A 58.6 . .
C26 C27 H30A 58.6 . .
N1F C27 H30A 77.0 . .
N1F C27 H30A 162.0 2_956 .
C29 C27 H30A 162.0 2_956 .
C29 C27 H30A 77.0 . .
H27A C27 H30A 60.2 . .
C25 N1E N1B 0.0 . .
C25 N1E N1A 150.7 . .
N1B N1E N1A 150.7 . .
C25 N1E C24 150.7 . .
N1B N1E C24 150.7 . .
N1A N1E C24 0.0 . .
C25 N1E C29 18.4 . .
N1B N1E C29 18.4 . .
N1A N1E C29 132.5 . .
C24 N1E C29 132.5 . .
C25 N1E N1F 18.4 . .
N1B N1E N1F 18.4 . .
N1A N1E N1F 132.5 . .
C24 N1E N1F 132.5 . .
C29 N1E N1F 0.0 . .
C25 N1E C28 135.5 . 2_956
N1B N1E C28 135.5 . 2_956
N1A N1E C28 15.3 . 2_956
C24 N1E C28 15.3 . 2_956
C29 N1E C28 117.2 . 2_956
N1F N1E C28 117.2 . 2_956
C25 N1E N1E 135.5 . 2_956
N1B N1E N1E 135.5 . 2_956
N1A N1E N1E 15.3 . 2_956
C24 N1E N1E 15.3 . 2_956
C29 N1E N1E 117.2 . 2_956
N1F N1E N1E 117.2 . 2_956
C28 N1E N1E 0.0 2_956 2_956
C25 N1E C25 120.9 . 2_956
N1B N1E C25 120.9 . 2_956
N1A N1E C25 29.9 . 2_956
C24 N1E C25 29.9 . 2_956
C29 N1E C25 102.6 . 2_956
N1F N1E C25 102.6 . 2_956
C28 N1E C25 14.7 2_956 2_956
N1E N1E C25 14.7 2_956 2_956
C25 N1E N1B 120.9 . 2_956
N1B N1E N1B 120.9 . 2_956
N1A N1E N1B 29.9 . 2_956
C24 N1E N1B 29.9 . 2_956
C29 N1E N1B 102.6 . 2_956
N1F N1E N1B 102.6 . 2_956
C28 N1E N1B 14.7 2_956 2_956
N1E N1E N1B 14.7 2_956 2_956
C25 N1E N1B 0.0 2_956 2_956
C25 N1E C26 31.5 . .
N1B N1E C26 31.5 . .
N1A N1E C26 119.4 . .
C24 N1E C26 119.4 . .
C29 N1E C26 13.1 . .
N1F N1E C26 13.1 . .
C28 N1E C26 104.1 2_956 .
N1E N1E C26 104.1 2_956 .
C25 N1E C26 89.5 2_956 .
N1B N1E C26 89.5 2_956 .
C25 N1E N1C 31.5 . .
N1B N1E N1C 31.5 . .
N1A N1E N1C 119.4 . .
C24 N1E N1C 119.4 . .
C29 N1E N1C 13.1 . .
N1F N1E N1C 13.1 . .
C28 N1E N1C 104.1 2_956 .
N1E N1E N1C 104.1 2_956 .
C25 N1E N1C 89.5 2_956 .
N1B N1E N1C 89.5 2_956 .
C26 N1E N1C 0.0 . .
C25 N1E H24A 163.3 . .
N1B N1E H24A 163.3 . .
N1A N1E H24A 45.7 . .
C24 N1E H24A 45.7 . .
C29 N1E H24A 178.0 . .
N1F N1E H24A 178.0 . .
C28 N1E H24A 61.0 2_956 .
N1E N1E H24A 61.0 2_956 .
C25 N1E H24A 75.7 2_956 .
N1B N1E H24A 75.7 2_956 .
C26 N1E H24A 165.1 . .
N1C N1E H24A 165.1 . .
C25 N1E H25A 45.9 . .
N1B N1E H25A 45.9 . .
N1A N1E H25A 163.1 . .
C24 N1E H25A 163.1 . .
C29 N1E H25A 64.3 . .
N1F N1E H25A 64.3 . .
C28 N1E H25A 177.4 2_956 .
N1E N1E H25A 177.4 2_956 .
C25 N1E H25A 166.8 2_956 .
N1B N1E H25A 166.8 2_956 .
C26 N1E H25A 77.4 . .
N1C N1E H25A 77.4 . .
H24A N1E H25A 117.5 . .
C25 N1E H28A 103.1 . .
N1B N1E H28A 103.1 . .
N1A N1E H28A 106.1 . .
C24 N1E H28A 106.1 . .
C29 N1E H28A 121.4 . .
N1F N1E H28A 121.4 . .
C28 N1E H28A 121.4 2_956 .
N1E N1E H28A 121.4 2_956 .
C25 N1E H28A 136.0 2_956 .
N1B N1E H28A 136.0 2_956 .
C26 N1E H28A 134.5 . .
N1C N1E H28A 134.5 . .
H24A N1E H28A 60.4 . .
H25A N1E H28A 57.2 . .
C25 C28 N1B 0.0 . .
C25 C28 N1A 150.7 . .
N1B C28 N1A 150.7 . .
C25 C28 C24 150.7 . .
N1B C28 C24 150.7 . .
N1A C28 C24 0.0 . .
C25 C28 C29 18.4 . .
N1B C28 C29 18.4 . .
N1A C28 C29 132.5 . .
C24 C28 C29 132.5 . .
C25 C28 N1F 18.4 . .
N1B C28 N1F 18.4 . .
N1A C28 N1F 132.5 . .
C24 C28 N1F 132.5 . .
C29 C28 N1F 0.0 . .
C25 C28 C28 135.5 . 2_956
N1B C28 C28 135.5 . 2_956
N1A C28 C28 15.3 . 2_956
C24 C28 C28 15.3 . 2_956
C29 C28 C28 117.2 . 2_956
N1F C28 C28 117.2 . 2_956
C25 C28 N1E 135.5 . 2_956
N1B C28 N1E 135.5 . 2_956
N1A C28 N1E 15.3 . 2_956
C24 C28 N1E 15.3 . 2_956
C29 C28 N1E 117.2 . 2_956
N1F C28 N1E 117.2 . 2_956
C28 C28 N1E 0.0 2_956 2_956
C25 C28 C25 120.9 . 2_956
N1B C28 C25 120.9 . 2_956
N1A C28 C25 29.9 . 2_956
C24 C28 C25 29.9 . 2_956
C29 C28 C25 102.6 . 2_956
N1F C28 C25 102.6 . 2_956
C28 C28 C25 14.7 2_956 2_956
N1E C28 C25 14.7 2_956 2_956
C25 C28 N1B 120.9 . 2_956
N1B C28 N1B 120.9 . 2_956
N1A C28 N1B 29.9 . 2_956
C24 C28 N1B 29.9 . 2_956
C29 C28 N1B 102.6 . 2_956
N1F C28 N1B 102.6 . 2_956
C28 C28 N1B 14.7 2_956 2_956
N1E C28 N1B 14.7 2_956 2_956
C25 C28 N1B 0.0 2_956 2_956
C25 C28 C26 31.5 . .
N1B C28 C26 31.5 . .
N1A C28 C26 119.4 . .
C24 C28 C26 119.4 . .
C29 C28 C26 13.1 . .
N1F C28 C26 13.1 . .
C28 C28 C26 104.1 2_956 .
N1E C28 C26 104.1 2_956 .
C25 C28 C26 89.5 2_956 .
N1B C28 C26 89.5 2_956 .
C25 C28 N1C 31.5 . .
N1B C28 N1C 31.5 . .
N1A C28 N1C 119.4 . .
C24 C28 N1C 119.4 . .
C29 C28 N1C 13.1 . .
N1F C28 N1C 13.1 . .
C28 C28 N1C 104.1 2_956 .
N1E C28 N1C 104.1 2_956 .
C25 C28 N1C 89.5 2_956 .
N1B C28 N1C 89.5 2_956 .
C26 C28 N1C 0.0 . .
C25 C28 H24A 163.3 . .
N1B C28 H24A 163.3 . .
N1A C28 H24A 45.7 . .
C24 C28 H24A 45.7 . .
C29 C28 H24A 178.0 . .
N1F C28 H24A 178.0 . .
C28 C28 H24A 61.0 2_956 .
N1E C28 H24A 61.0 2_956 .
C25 C28 H24A 75.7 2_956 .
N1B C28 H24A 75.7 2_956 .
C26 C28 H24A 165.1 . .
N1C C28 H24A 165.1 . .
C25 C28 H25A 45.9 . .
N1B C28 H25A 45.9 . .
N1A C28 H25A 163.1 . .
C24 C28 H25A 163.1 . .
C29 C28 H25A 64.3 . .
N1F C28 H25A 64.3 . .
C28 C28 H25A 177.4 2_956 .
N1E C28 H25A 177.4 2_956 .
C25 C28 H25A 166.8 2_956 .
N1B C28 H25A 166.8 2_956 .
C26 C28 H25A 77.4 . .
N1C C28 H25A 77.4 . .
H24A C28 H25A 117.5 . .
C25 C28 H28A 103.1 . .
N1B C28 H28A 103.1 . .
N1A C28 H28A 106.1 . .
C24 C28 H28A 106.1 . .
C29 C28 H28A 121.4 . .
N1F C28 H28A 121.4 . .
C28 C28 H28A 121.4 2_956 .
N1E C28 H28A 121.4 2_956 .
C25 C28 H28A 136.0 2_956 .
N1B C28 H28A 136.0 2_956 .
C26 C28 H28A 134.5 . .
N1C C28 H28A 134.5 . .
H24A C28 H28A 60.4 . .
H25A C28 H28A 57.2 . .
C25 N1F N1B 0.0 . .
C25 N1F C26 161.1 . .
N1B N1F C26 161.1 . .
C25 N1F N1C 161.1 . .
N1B N1F N1C 161.1 . .
C26 N1F N1C 0.0 . .
C25 N1F C30 141.2 . .
N1B N1F C30 141.2 . .
C26 N1F C30 20.1 . .
N1C N1F C30 20.1 . .
C25 N1F N1G 141.2 . .
N1B N1F N1G 141.2 . .
C26 N1F N1G 20.1 . .
N1C N1F N1G 20.1 . .
C30 N1F N1G 0.0 . .
C25 N1F C28 17.8 . .
N1B N1F C28 17.8 . .
C26 N1F C28 143.4 . .
N1C N1F C28 143.4 . .
C30 N1F C28 123.4 . .
N1G N1F C28 123.4 . .
C25 N1F N1E 17.8 . .
N1B N1F N1E 17.8 . .
C26 N1F N1E 143.4 . .
N1C N1F N1E 143.4 . .
C30 N1F N1E 123.4 . .
N1G N1F N1E 123.4 . .
C28 N1F N1E 0.0 . .
C25 N1F N1A 33.8 . .
N1B N1F N1A 33.8 . .
C26 N1F N1A 127.4 . .
N1C N1F N1A 127.4 . .
C30 N1F N1A 107.5 . .
N1G N1F N1A 107.5 . .
C28 N1F N1A 16.0 . .
N1E N1F N1A 16.0 . .
C25 N1F C24 33.8 . .
N1B N1F C24 33.8 . .
C26 N1F C24 127.4 . .
N1C N1F C24 127.4 . .
C30 N1F C24 107.5 . .
N1G N1F C24 107.5 . .
C28 N1F C24 16.0 . .
N1E N1F C24 16.0 . .
N1A N1F C24 0.0 . .
C25 N1F C27 127.5 . .
N1B N1F C27 127.5 . .
C26 N1F C27 33.7 . .
N1C N1F C27 33.7 . .
C30 N1F C27 13.8 . .
N1G N1F C27 13.8 . .
C28 N1F C27 109.7 . .
N1E N1F C27 109.7 . .
N1A N1F C27 93.7 . .
C24 N1F C27 93.7 . .
C25 N1F N1D 127.5 . .
N1B N1F N1D 127.5 . .
C26 N1F N1D 33.7 . .
N1C N1F N1D 33.7 . .
C30 N1F N1D 13.8 . .
N1G N1F N1D 13.8 . .
C28 N1F N1D 109.7 . .
N1E N1F N1D 109.7 . .
N1A N1F N1D 93.7 . .
C24 N1F N1D 93.7 . .
C27 N1F N1D 0.0 . .
C25 N1F H25A 42.1 . .
N1B N1F H25A 42.1 . .
C26 N1F H25A 156.7 . .
N1C N1F H25A 156.7 . .
C30 N1F H25A 176.6 . .
N1G N1F H25A 176.6 . .
C28 N1F H25A 59.9 . .
N1E N1F H25A 59.9 . .
N1A N1F H25A 75.8 . .
C24 N1F H25A 75.8 . .
C27 N1F H25A 169.5 . .
N1D N1F H25A 169.5 . .
C25 N1F H26A 158.5 . .
N1B N1F H26A 158.5 . .
C26 N1F H26A 40.3 . .
N1C N1F H26A 40.3 . .
C30 N1F H26A 60.3 . .
N1G N1F H26A 60.3 . .
C28 N1F H26A 176.3 . .
N1E N1F H26A 176.3 . .
N1A N1F H26A 167.7 . .
C24 N1F H26A 167.7 . .
C27 N1F H26A 74.0 . .
N1D N1F H26A 74.0 . .
H25A N1F H26A 116.4 . .
C25 N1F H29A 100.5 . .
N1B N1F H29A 100.5 . .
C26 N1F H29A 98.3 . .
N1C N1F H29A 98.3 . .
C30 N1F H29A 118.3 . .
N1G N1F H29A 118.3 . .
C28 N1F H29A 118.3 . .
N1E N1F H29A 118.3 . .
N1A N1F H29A 134.2 . .
C24 N1F H29A 134.2 . .
C27 N1F H29A 131.9 . .
N1D N1F H29A 131.9 . .
H25A N1F H29A 58.4 . .
H26A N1F H29A 58.0 . .
C25 C29 N1B 0.0 . .
C25 C29 C26 161.1 . .
N1B C29 C26 161.1 . .
C25 C29 N1C 161.1 . .
N1B C29 N1C 161.1 . .
C26 C29 N1C 0.0 . .
C25 C29 C30 141.2 . .
N1B C29 C30 141.2 . .
C26 C29 C30 20.1 . .
N1C C29 C30 20.1 . .
C25 C29 N1G 141.2 . .
N1B C29 N1G 141.2 . .
C26 C29 N1G 20.1 . .
N1C C29 N1G 20.1 . .
C30 C29 N1G 0.0 . .
C25 C29 C28 17.8 . .
N1B C29 C28 17.8 . .
C26 C29 C28 143.4 . .
N1C C29 C28 143.4 . .
C30 C29 C28 123.4 . .
N1G C29 C28 123.4 . .
C25 C29 N1E 17.8 . .
N1B C29 N1E 17.8 . .
C26 C29 N1E 143.4 . .
N1C C29 N1E 143.4 . .
C30 C29 N1E 123.4 . .
N1G C29 N1E 123.4 . .
C28 C29 N1E 0.0 . .
C25 C29 N1A 33.8 . .
N1B C29 N1A 33.8 . .
C26 C29 N1A 127.4 . .
N1C C29 N1A 127.4 . .
C30 C29 N1A 107.5 . .
N1G C29 N1A 107.5 . .
C28 C29 N1A 16.0 . .
N1E C29 N1A 16.0 . .
C25 C29 C24 33.8 . .
N1B C29 C24 33.8 . .
C26 C29 C24 127.4 . .
N1C C29 C24 127.4 . .
C30 C29 C24 107.5 . .
N1G C29 C24 107.5 . .
C28 C29 C24 16.0 . .
N1E C29 C24 16.0 . .
N1A C29 C24 0.0 . .
C25 C29 C27 127.5 . .
N1B C29 C27 127.5 . .
C26 C29 C27 33.7 . .
N1C C29 C27 33.7 . .
C30 C29 C27 13.8 . .
N1G C29 C27 13.8 . .
C28 C29 C27 109.7 . .
N1E C29 C27 109.7 . .
N1A C29 C27 93.7 . .
C24 C29 C27 93.7 . .
C25 C29 N1D 127.5 . .
N1B C29 N1D 127.5 . .
C26 C29 N1D 33.7 . .
N1C C29 N1D 33.7 . .
C30 C29 N1D 13.8 . .
N1G C29 N1D 13.8 . .
C28 C29 N1D 109.7 . .
N1E C29 N1D 109.7 . .
N1A C29 N1D 93.7 . .
C24 C29 N1D 93.7 . .
C27 C29 N1D 0.0 . .
C25 C29 H25A 42.1 . .
N1B C29 H25A 42.1 . .
C26 C29 H25A 156.7 . .
N1C C29 H25A 156.7 . .
C30 C29 H25A 176.6 . .
N1G C29 H25A 176.6 . .
C28 C29 H25A 59.9 . .
N1E C29 H25A 59.9 . .
N1A C29 H25A 75.8 . .
C24 C29 H25A 75.8 . .
C27 C29 H25A 169.5 . .
N1D C29 H25A 169.5 . .
C25 C29 H26A 158.5 . .
N1B C29 H26A 158.5 . .
C26 C29 H26A 40.3 . .
N1C C29 H26A 40.3 . .
C30 C29 H26A 60.3 . .
N1G C29 H26A 60.3 . .
C28 C29 H26A 176.3 . .
N1E C29 H26A 176.3 . .
N1A C29 H26A 167.7 . .
C24 C29 H26A 167.7 . .
C27 C29 H26A 74.0 . .
N1D C29 H26A 74.0 . .
H25A C29 H26A 116.4 . .
C25 C29 H29A 100.5 . .
N1B C29 H29A 100.5 . .
C26 C29 H29A 98.3 . .
N1C C29 H29A 98.3 . .
C30 C29 H29A 118.3 . .
N1G C29 H29A 118.3 . .
C28 C29 H29A 118.3 . .
N1E C29 H29A 118.3 . .
N1A C29 H29A 134.2 . .
C24 C29 H29A 134.2 . .
C27 C29 H29A 131.9 . .
N1D C29 H29A 131.9 . .
H25A C29 H29A 58.4 . .
H26A C29 H29A 58.0 . .
C26 N1G N1C 0.0 . .
C26 N1G C27 160.1 . .
N1C N1G C27 160.1 . .
C26 N1G N1D 160.1 . .
N1C N1G N1D 160.1 . .
C27 N1G N1D 0.0 . .
C26 N1G C30 141.5 . 2_956
N1C N1G C30 141.5 . 2_956
C27 N1G C30 19.3 . 2_956
N1D N1G C30 19.3 . 2_956
C26 N1G N1G 141.5 . 2_956
N1C N1G N1G 141.5 . 2_956
C27 N1G N1G 19.3 . 2_956
N1D N1G N1G 19.3 . 2_956
C30 N1G N1G 0.0 2_956 2_956
C26 N1G C29 23.0 . .
N1C N1G C29 23.0 . .
C27 N1G C29 138.4 . .
N1D N1G C29 138.4 . .
C30 N1G C29 119.1 2_956 .
N1G N1G C29 119.1 2_956 .
C26 N1G N1F 23.0 . .
N1C N1G N1F 23.0 . .
C27 N1G N1F 138.4 . .
N1D N1G N1F 138.4 . .
C30 N1G N1F 119.1 2_956 .
N1G N1G N1F 119.1 2_956 .
C29 N1G N1F 0.0 . .
C26 N1G C26 129.3 . 2_956
N1C N1G C26 129.3 . 2_956
C27 N1G C26 32.1 . 2_956
N1D N1G C26 32.1 . 2_956
C30 N1G C26 13.0 2_956 2_956
N1G N1G C26 13.0 2_956 2_956
C29 N1G C26 106.6 . 2_956
N1F N1G C26 106.6 . 2_956
C26 N1G N1C 129.3 . 2_956
N1C N1G N1C 129.3 . 2_956
C27 N1G N1C 32.1 . 2_956
N1D N1G N1C 32.1 . 2_956
C30 N1G N1C 13.0 2_956 2_956
N1G N1G N1C 13.0 2_956 2_956
C29 N1G N1C 106.6 . 2_956
N1F N1G N1C 106.6 . 2_956
C26 N1G N1C 0.0 2_956 2_956
C26 N1G N1B 36.3 . .
N1C N1G N1B 36.3 . .
C27 N1G N1B 125.1 . .
N1D N1G N1B 125.1 . .
C30 N1G N1B 105.8 2_956 .
N1G N1G N1B 105.8 2_956 .
C29 N1G N1B 13.4 . .
N1F N1G N1B 13.4 . .
C26 N1G N1B 93.2 2_956 .
N1C N1G N1B 93.2 2_956 .
C26 N1G C25 36.3 . .
N1C N1G C25 36.3 . .
C27 N1G C25 125.1 . .
N1D N1G C25 125.1 . .
C30 N1G C25 105.8 2_956 .
N1G N1G C25 105.8 2_956 .
C29 N1G C25 13.4 . .
N1F N1G C25 13.4 . .
C26 N1G C25 93.2 2_956 .
N1C N1G C25 93.2 2_956 .
N1B N1G C25 0.0 . .
C26 N1G H26A 42.9 . .
N1C N1G H26A 42.9 . .
C27 N1G H26A 155.0 . .
N1D N1G H26A 155.0 . .
C30 N1G H26A 172.4 2_956 .
N1G N1G H26A 172.4 2_956 .
C29 N1G H26A 65.7 . .
N1F N1G H26A 65.7 . .
C26 N1G H26A 171.8 2_956 .
N1C N1G H26A 171.8 2_956 .
N1B N1G H26A 79.1 . .
C25 N1G H26A 79.1 . .
C26 N1G H27A 154.0 . .
N1C N1G H27A 154.0 . .
C27 N1G H27A 43.8 . .
N1D N1G H27A 43.8 . .
C30 N1G H27A 63.1 2_956 .
N1G N1G H27A 63.1 2_956 .
C29 N1G H27A 175.8 . .
N1F N1G H27A 175.8 . .
C26 N1G H27A 75.8 2_956 .
N1C N1G H27A 75.8 2_956 .
N1B N1G H27A 168.6 . .
C25 N1G H27A 168.6 . .
H26A N1G H27A 111.7 . .
C26 N1G H30A 97.9 . .
N1C N1G H30A 97.9 . .
C27 N1G H30A 101.2 . .
N1D N1G H30A 101.2 . .
C30 N1G H30A 120.4 2_956 .
N1G N1G H30A 120.4 2_956 .
C29 N1G H30A 120.5 . .
N1F N1G H30A 120.5 . .
C26 N1G H30A 132.9 2_956 .
N1C N1G H30A 132.9 2_956 .
N1B N1G H30A 133.7 . .
C25 N1G H30A 133.7 . .
H26A N1G H30A 55.1 . .
H27A N1G H30A 57.5 . .
C26 C30 N1C 0.0 . .
C26 C30 C27 160.1 . .
N1C C30 C27 160.1 . .
C26 C30 N1D 160.1 . .
N1C C30 N1D 160.1 . .
C27 C30 N1D 0.0 . .
C26 C30 C30 141.5 . 2_956
N1C C30 C30 141.5 . 2_956
C27 C30 C30 19.3 . 2_956
N1D C30 C30 19.3 . 2_956
C26 C30 N1G 141.5 . 2_956
N1C C30 N1G 141.5 . 2_956
C27 C30 N1G 19.3 . 2_956
N1D C30 N1G 19.3 . 2_956
C30 C30 N1G 0.0 2_956 2_956
C26 C30 C29 23.0 . .
N1C C30 C29 23.0 . .
C27 C30 C29 138.4 . .
N1D C30 C29 138.4 . .
C30 C30 C29 119.1 2_956 .
N1G C30 C29 119.1 2_956 .
C26 C30 N1F 23.0 . .
N1C C30 N1F 23.0 . .
C27 C30 N1F 138.4 . .
N1D C30 N1F 138.4 . .
C30 C30 N1F 119.1 2_956 .
N1G C30 N1F 119.1 2_956 .
C29 C30 N1F 0.0 . .
C26 C30 C26 129.3 . 2_956
N1C C30 C26 129.3 . 2_956
C27 C30 C26 32.1 . 2_956
N1D C30 C26 32.1 . 2_956
C30 C30 C26 13.0 2_956 2_956
N1G C30 C26 13.0 2_956 2_956
C29 C30 C26 106.6 . 2_956
N1F C30 C26 106.6 . 2_956
C26 C30 N1C 129.3 . 2_956
N1C C30 N1C 129.3 . 2_956
C27 C30 N1C 32.1 . 2_956
N1D C30 N1C 32.1 . 2_956
C30 C30 N1C 13.0 2_956 2_956
N1G C30 N1C 13.0 2_956 2_956
C29 C30 N1C 106.6 . 2_956
N1F C30 N1C 106.6 . 2_956
C26 C30 N1C 0.0 2_956 2_956
C26 C30 N1B 36.3 . .
N1C C30 N1B 36.3 . .
C27 C30 N1B 125.1 . .
N1D C30 N1B 125.1 . .
C30 C30 N1B 105.8 2_956 .
N1G C30 N1B 105.8 2_956 .
C29 C30 N1B 13.4 . .
N1F C30 N1B 13.4 . .
C26 C30 N1B 93.2 2_956 .
N1C C30 N1B 93.2 2_956 .
C26 C30 C25 36.3 . .
N1C C30 C25 36.3 . .
C27 C30 C25 125.1 . .
N1D C30 C25 125.1 . .
C30 C30 C25 105.8 2_956 .
N1G C30 C25 105.8 2_956 .
C29 C30 C25 13.4 . .
N1F C30 C25 13.4 . .
C26 C30 C25 93.2 2_956 .
N1C C30 C25 93.2 2_956 .
N1B C30 C25 0.0 . .
C26 C30 H26A 42.9 . .
N1C C30 H26A 42.9 . .
C27 C30 H26A 155.0 . .
N1D C30 H26A 155.0 . .
C30 C30 H26A 172.4 2_956 .
N1G C30 H26A 172.4 2_956 .
C29 C30 H26A 65.7 . .
N1F C30 H26A 65.7 . .
C26 C30 H26A 171.8 2_956 .
N1C C30 H26A 171.8 2_956 .
N1B C30 H26A 79.1 . .
C25 C30 H26A 79.1 . .
C26 C30 H27A 154.0 . .
N1C C30 H27A 154.0 . .
C27 C30 H27A 43.8 . .
N1D C30 H27A 43.8 . .
C30 C30 H27A 63.1 2_956 .
N1G C30 H27A 63.1 2_956 .
C29 C30 H27A 175.8 . .
N1F C30 H27A 175.8 . .
C26 C30 H27A 75.8 2_956 .
N1C C30 H27A 75.8 2_956 .
N1B C30 H27A 168.6 . .
C25 C30 H27A 168.6 . .
H26A C30 H27A 111.7 . .
C26 C30 H30A 97.9 . .
N1C C30 H30A 97.9 . .
C27 C30 H30A 101.2 . .
N1D C30 H30A 101.2 . .
C30 C30 H30A 120.4 2_956 .
N1G C30 H30A 120.4 2_956 .
C29 C30 H30A 120.5 . .
N1F C30 H30A 120.5 . .
C26 C30 H30A 132.9 2_956 .
N1C C30 H30A 132.9 2_956 .
N1B C30 H30A 133.7 . .
C25 C30 H30A 133.7 . .
H26A C30 H30A 55.1 . .
H27A C30 H30A 57.5 . .

loop_
_geom_bond_atom_site_label_1
_geom_bond_atom_site_label_2
_geom_bond_distance
_geom_bond_site_symmetry_2
C1 C2 1.559(13) .
C1 S1 1.858(10) .
C1 H1A 0.9700 .
C1 H1B 0.9700 .
C1A C2A 1.513(16) .
C1A S1 1.735(12) .
C1A H1AA 0.9700 .
C1A H1AB 0.9700 .
C2 S2 1.765(8) .
C2 H2A 0.9700 .
C2 H2B 0.9700 .
C2A S2 1.878(12) .
C2A H2AA 0.9700 .
C2A H2AB 0.9700 .
C3 C4 1.368(6) .
C3 S1 1.748(5) .
C3 S3 1.749(5) .
C4 S2 1.755(5) .
C4 S4 1.756(5) .
C5 C6 1.372(6) .
C5 S3 1.745(5) .
C5 S4 1.760(5) .
C6 S5 1.746(5) .
C6 S6 1.747(5) .
C7 C8 1.357(6) .
C7 S7 1.754(5) .
C7 S5 1.763(5) .
C8 S8 1.743(5) .
C8 S6 1.757(5) .
C9 C10 1.464(17) .
C9 S7 1.766(13) .
C9 H9A 0.9700 .
C9 H9B 0.9700 .
C9A C10A 1.535(17) .
C9A S7 1.874(14) .
C9A H9AA 0.9700 .
C9A H9AB 0.9700 .
C10 S8 1.844(13) .
C10 H10A 0.9700 .
C10 H10B 0.9700 .
C10A S8 1.780(10) .
C10A H10C 0.9700 .
C10A H10D 0.9700 .
C11 C12 1.502(8) .
C11 S9 1.804(6) .
C11 H11A 0.9700 .
C11 H11B 0.9700 .
C12 S10 1.809(6) .
C12 H12A 0.9700 .
C12 H12B 0.9700 .
C13 C14 1.350(6) .
C13 S11 1.753(5) .
C13 S9 1.754(5) .
C14 S10 1.751(5) .
C14 S12 1.760(5) .
C15 C16 1.384(6) .
C15 S11 1.737(5) .
C15 S12 1.748(5) .
C16 S13 1.741(5) .
C16 S14 1.748(5) .
C17 C18 1.360(6) .
C17 S15 1.750(5) .
C17 S13 1.762(5) .
C18 S16 1.746(5) .
C18 S14 1.768(5) .
C19 C20 1.517(7) .
C19 S15 1.815(5) .
C19 H19A 0.9700 .
C19 H19B 0.9700 .
C20 S16 1.827(5) .
C20 H20A 0.9700 .
C20 H20B 0.9700 .
Ga1 O5 1.974(4) 2_856
Ga1 O5 1.974(3) .
Ga1 O3 1.977(3) .
Ga1 O3 1.977(3) 2_856
Ga1 O1 1.977(3) .
Ga1 O1 1.977(3) 2_856
O1 C21 1.289(6) .
C21 O2 1.228(6) .
C21 C22 1.586(7) 2_856
O3 C22 1.285(6) .
C22 O4 1.231(6) .
C22 C21 1.586(7) 2_856
O5 C23 1.284(6) .
C23 O6 1.225(6) .
C23 C23 1.576(11) 2_856
O1W H1W 1.25(2) .
O1W H2W 1.250(19) .
N1A C28 0.6531 2_956
N1A N1E 0.6531 2_956
N1A C28 0.6531 .
N1A N1E 0.6531 .
N1A C25 1.2525 2_956
N1A N1B 1.2525 2_956
N1A N1B 1.2525 .
N1A C25 1.2525 .
N1A C29 1.7472 2_956
N1A N1F 1.7472 2_956
N1A N1F 1.7472 .
N1A C29 1.7472 .
N1A H24A 0.9649 .
N1A H28A 1.3066 .
C24 C28 0.6531 2_956
C24 N1E 0.6531 2_956
C24 C28 0.6531 .
C24 N1E 0.6531 .
C24 C25 1.2525 2_956
C24 N1B 1.2525 2_956
C24 N1B 1.2525 .
C24 C25 1.2525 .
C24 C29 1.7472 2_956
C24 N1F 1.7472 2_956
C24 N1F 1.7472 .
C24 C29 1.7472 .
C24 H24A 0.9649 .
C24 H28A 1.3066 .
N1B C28 0.6413 .
N1B N1E 0.6413 .
N1B C29 0.6613 .
N1B N1F 0.6613 .
N1B N1C 1.3468 .
N1B C26 1.3468 .
N1B C28 1.7754 2_956
N1B N1E 1.7754 2_956
N1B N1G 1.7945 .
N1B C30 1.7945 .
N1B H25A 0.9649 .
N1B H28A 1.2738 .
N1B H29A 1.2652 .
C25 C28 0.6413 .
C25 N1E 0.6413 .
C25 C29 0.6613 .
C25 N1F 0.6613 .
C25 N1C 1.3468 .
C25 C26 1.3468 .
C25 C28 1.7754 2_956
C25 N1E 1.7754 2_956
C25 N1G 1.7945 .
C25 C30 1.7945 .
C25 H25A 0.9649 .
C25 H28A 1.2738 .
C25 H29A 1.2652 .
N1C C30 0.6183 .
N1C N1G 0.6183 .
N1C C29 0.7040 .
N1C N1F 0.7040 .
N1C N1D 1.2308 .
N1C C27 1.2308 .
N1C C30 1.7187 2_956
N1C N1G 1.7187 2_956
N1C N1E 1.8517 .
N1C C28 1.8517 .
N1C H26A 0.9648 .
N1C H29A 1.2738 .
N1C H30A 1.2150 .
C26 C30 0.6183 .
C26 N1G 0.6183 .
C26 C29 0.7040 .
C26 N1F 0.7040 .
C26 N1D 1.2308 .
C26 C27 1.2308 .
C26 C30 1.7187 2_956
C26 N1G 1.7187 2_956
C26 N1E 1.8517 .
C26 C28 1.8517 .
C26 H26A 0.9648 .
C26 H29A 1.2738 .
C26 H30A 1.2150 .
N1D C30 0.6312 2_956
N1D N1G 0.6312 2_956
N1D C30 0.6312 .
N1D N1G 0.6312 .
N1D C26 1.2308 2_956
N1D N1C 1.2308 2_956
N1D N1F 1.7532 .
N1D N1F 1.7532 2_956
N1D C29 1.7532 2_956
N1D C29 1.7532 .
N1D H27A 0.9647 .
N1D H30A 1.2509 .
C27 C30 0.6312 2_956
C27 N1G 0.6312 2_956
C27 C30 0.6312 .
C27 N1G 0.6312 .
C27 C26 1.2308 2_956
C27 N1C 1.2308 2_956
C27 N1F 1.7532 .
C27 N1F 1.7532 2_956
C27 C29 1.7532 2_956
C27 C29 1.7532 .
C27 H27A 0.9647 .
C27 H30A 1.2509 .
N1E C29 1.2383 .
N1E N1F 1.2383 .
N1E C28 1.2601 2_956
N1E N1E 1.2601 2_956
N1E C25 1.7754 2_956
N1E N1B 1.7754 2_956
N1E H24A 1.2999 .
N1E H25A 1.2939 .
N1E H28A 0.9648 .
C28 C29 1.2383 .
C28 N1F 1.2383 .
C28 C28 1.2601 2_956
C28 N1E 1.2601 2_956
C28 C25 1.7754 2_956
C28 N1B 1.7754 2_956
C28 H24A 1.2999 .
C28 H25A 1.2939 .
C28 H28A 0.9648 .
N1F C30 1.2306 .
N1F N1G 1.2306 .
N1F H25A 1.3477 .
N1F H26A 1.3873 .
N1F H29A 0.9648 .
C29 C30 1.2306 .
C29 N1G 1.2306 .
C29 H25A 1.3477 .
C29 H26A 1.3873 .
C29 H29A 0.9648 .
N1G C30 1.1913 2_956
N1G N1G 1.1913 2_956
N1G C26 1.7187 2_956
N1G N1C 1.7187 2_956
N1G H26A 1.3214 .
N1G H27A 1.3160 .
N1G H30A 0.9647 .
C30 C30 1.1913 2_956
C30 N1G 1.1913 2_956
C30 C26 1.7187 2_956
C30 N1C 1.7187 2_956
C30 H26A 1.3214 .
C30 H27A 1.3160 .
C30 H30A 0.9647 .
